data_7043345
loop_
_publ_author_name
'Noschang Cabral, Bruno'
'Kirsten, Lars'
'Hagenbach, Adelheid'
'Piquini, Paulo Cesar'
'Patzschke, Michael'
'Lang, Ernesto'
'Abram, Ulrich'

_publ_section_title
;
 Technetium Complexes with Arylselenolato and Aryltellurolato Ligands
;
_journal_name_full 'Dalton Trans.'
_journal_paper_doi 10.1039/C7DT02041D
_journal_year 2017
_chemical_formula_moiety 'N C16 H36 1+, C24 H20 O Se4 Tc 1-, C H2 Cl2'
_chemical_formula_sum 'C41 H58 Cl2 N O Se4 Tc'
_chemical_formula_weight 1065.62
_chemical_name_systematic 'tetrabutylammonium tetra(phenylselenolato)oxidotechnetate(V) CH2Cl2 solvate'
_space_group_crystal_system monoclinic
_space_group_IT_number 15
_space_group_name_Hall '-C 2yc'
_space_group_name_H-M_alt 'C 1 2/c 1'
_symmetry_space_group_name_Hall '-C 2yc'
_symmetry_space_group_name_H-M 'C 1 2/c 1'
_atom_sites_solution_hydrogens geom
_atom_sites_solution_primary Patterson
_atom_sites_solution_secondary difmap
_audit_creation_method SHELXL-2016/6
_audit_update_record
;
2017-03-07 deposited with the CCDC.
2017-06-15 downloaded from the CCDC.
;
_cell_angle_alpha 90
_cell_angle_beta 90.029(2)
_cell_angle_gamma 90
_cell_formula_units_Z 4
_cell_length_a 15.4526(8)
_cell_length_b 18.3197(11)
_cell_length_c 15.7324(8)
_cell_measurement_reflns_used 9471
_cell_measurement_temperature 100(2)
_cell_measurement_theta_max 32.08
_cell_measurement_theta_min 2.57
_cell_volume 4453.6(4)
_computing_cell_refinement SAINT
_computing_data_collection 'BRUKER APEX-II CCD'
_computing_data_reduction SAINT
_computing_molecular_graphics ORTEP
_computing_publication_material WINGX
_computing_structure_refinement 'SHELXL-2016/6 (Sheldrick, 2016)'
_computing_structure_solution SHELXS-97
_diffrn_ambient_temperature 100(2)
_diffrn_measured_fraction_theta_full 0.999
_diffrn_measured_fraction_theta_max 0.999
_diffrn_measurement_device_type 'BRUKER APEX-II CCD'
_diffrn_measurement_method '\f and \w scans'
_diffrn_radiation_type MoK\a
_diffrn_radiation_wavelength 0.71073
_diffrn_reflns_av_R_equivalents 0.0421
_diffrn_reflns_av_unetI/netI 0.0249
_diffrn_reflns_Laue_measured_fraction_full 0.999
_diffrn_reflns_Laue_measured_fraction_max 0.999
_diffrn_reflns_limit_h_max 19
_diffrn_reflns_limit_h_min -19
_diffrn_reflns_limit_k_max 22
_diffrn_reflns_limit_k_min -21
_diffrn_reflns_limit_l_max 19
_diffrn_reflns_limit_l_min -19
_diffrn_reflns_number 29773
_diffrn_reflns_point_group_measured_fraction_full 0.999
_diffrn_reflns_point_group_measured_fraction_max 0.999
_diffrn_reflns_theta_full 25.242
_diffrn_reflns_theta_max 25.998
_diffrn_reflns_theta_min 2.573
_exptl_absorpt_coefficient_mu 3.743
_exptl_absorpt_correction_T_max 0.0716
_exptl_absorpt_correction_T_min 0.0308
_exptl_absorpt_correction_type empirical
_exptl_absorpt_process_details SADABS
_exptl_crystal_colour green
_exptl_crystal_density_diffrn 1.589
_exptl_crystal_description block
_exptl_crystal_F_000 2128
_exptl_crystal_size_max 0.600
_exptl_crystal_size_mid 0.300
_exptl_crystal_size_min 0.200
_refine_diff_density_max 2.604
_refine_diff_density_min -1.421
_refine_diff_density_rms 0.108
_refine_ls_extinction_method none
_refine_ls_goodness_of_fit_ref 1.025
_refine_ls_hydrogen_treatment constr
_refine_ls_matrix_type full
_refine_ls_number_parameters 228
_refine_ls_number_reflns 4392
_refine_ls_number_restraints 0
_refine_ls_restrained_S_all 1.025
_refine_ls_R_factor_all 0.0409
_refine_ls_R_factor_gt 0.0349
_refine_ls_shift/su_max 0.001
_refine_ls_shift/su_mean 0.000
_refine_ls_structure_factor_coef Fsqd
_refine_ls_weighting_details 'w=1/[\s^2^(Fo^2^)+(0.0393P)^2^+29.5737P] where P=(Fo^2^+2Fc^2^)/3'
_refine_ls_weighting_scheme calc
_refine_ls_wR_factor_gt 0.0867
_refine_ls_wR_factor_ref 0.0907
_reflns_Friedel_coverage 0.000
_reflns_number_gt 3900
_reflns_number_total 4392
_reflns_threshold_expression 'I > 2\s(I)'
_cod_data_source_file c7dt02041d1.cif
_cod_data_source_block TcOSePh4
_cod_database_code 7043345
_shelx_shelxl_version_number 2016/6
_shelx_space_group_comment
;
The symmetry employed for this shelxl refinement is uniquely defined
by the following loop, which should always be used as a source of
symmetry information in preference to the above space-group names.
They are only intended as comments.
;
_shelx_estimated_absorpt_t_min 0.212
_shelx_estimated_absorpt_t_max 0.521

loop_
_space_group_symop_operation_xyz
'x, y, z'
'-x, y, -z+1/2'
'x+1/2, y+1/2, z'
'-x+1/2, y+1/2, -z+1/2'
'-x, -y, -z'
'x, -y, z-1/2'
'-x+1/2, -y+1/2, -z'
'x+1/2, -y+1/2, z-1/2'

loop_
_atom_site_label
_atom_site_type_symbol
_atom_site_fract_x
_atom_site_fract_y
_atom_site_fract_z
_atom_site_U_iso_or_equiv
_atom_site_adp_type
_atom_site_occupancy
_atom_site_site_symmetry_order
_atom_site_calc_flag
_atom_site_refinement_flags_posn
_atom_site_refinement_flags_adp
_atom_site_refinement_flags_occupancy
Tc Tc 0.500000 0.36760(2) 0.750000 0.02036(11) Uani 1 2 d S T P
Se1 Se 0.35277(2) 0.32268(2) 0.71742(2) 0.02373(11) Uani 1 1 d . . .
Se2 Se 0.53310(2) 0.32287(2) 0.60506(2) 0.02404(11) Uani 1 1 d . . .
O1 O 0.500000 0.4579(2) 0.750000 0.0293(8) Uani 1 2 d S T P
Cl1 Cl 0.08521(17) 0.58882(16) 0.7776(3) 0.1773(17) Uani 1 1 d . . .
N1 N 0.500000 0.7408(2) 0.750000 0.0184(8) Uani 1 2 d S T P
C21 C 0.4348(2) 0.3455(2) 0.5342(2) 0.0216(7) Uani 1 1 d . . .
C11 C 0.2802(2) 0.3404(2) 0.8154(2) 0.0224(7) Uani 1 1 d . . .
C12 C 0.2512(2) 0.2840(2) 0.8673(2) 0.0240(7) Uani 1 1 d . . .
H12 H 0.271063 0.235575 0.858061 0.029 Uiso 1 1 calc R U .
C22 C 0.3791(2) 0.2927(2) 0.5025(2) 0.0265(8) Uani 1 1 d . . .
H22 H 0.384991 0.243364 0.520061 0.032 Uiso 1 1 calc R U .
C32 C 0.3993(2) 0.6371(2) 0.7008(2) 0.0225(7) Uani 1 1 d . . .
H32A H 0.349962 0.661372 0.729197 0.027 Uiso 1 1 calc R U .
H32B H 0.424206 0.600946 0.740638 0.027 Uiso 1 1 calc R U .
C16 C 0.2497(2) 0.4108(2) 0.8294(2) 0.0266(8) Uani 1 1 d . . .
H16 H 0.269059 0.449626 0.794166 0.032 Uiso 1 1 calc R U .
C13 C 0.1931(2) 0.2987(2) 0.9328(2) 0.0264(8) Uani 1 1 d . . .
H13 H 0.173799 0.260089 0.968378 0.032 Uiso 1 1 calc R U .
C26 C 0.4243(3) 0.4174(2) 0.5081(2) 0.0296(8) Uani 1 1 d . . .
H26 H 0.461445 0.454016 0.530367 0.035 Uiso 1 1 calc R U .
C31 C 0.4674(2) 0.69339(19) 0.6774(2) 0.0205(7) Uani 1 1 d . . .
H31A H 0.443160 0.725710 0.632973 0.025 Uiso 1 1 calc R U .
H31B H 0.517536 0.667575 0.652271 0.025 Uiso 1 1 calc R U .
C23 C 0.3144(3) 0.3121(3) 0.4450(2) 0.0352(10) Uani 1 1 d . . .
H23 H 0.275965 0.275956 0.423915 0.042 Uiso 1 1 calc R U .
C14 C 0.1633(2) 0.3685(2) 0.9463(2) 0.0297(9) Uani 1 1 d . . .
H14 H 0.123740 0.378064 0.991207 0.036 Uiso 1 1 calc R U .
C15 C 0.1912(3) 0.4249(2) 0.8941(2) 0.0305(8) Uani 1 1 d . . .
H15 H 0.170288 0.473137 0.902800 0.037 Uiso 1 1 calc R U .
C33 C 0.3680(3) 0.5985(2) 0.6201(2) 0.0279(8) Uani 1 1 d . . .
H33A H 0.341976 0.634927 0.581251 0.033 Uiso 1 1 calc R U .
H33B H 0.418220 0.576366 0.590733 0.033 Uiso 1 1 calc R U .
C41 C 0.5735(2) 0.7883(2) 0.7172(2) 0.0211(7) Uani 1 1 d . . .
H41A H 0.599929 0.814292 0.765894 0.025 Uiso 1 1 calc R U .
H41B H 0.618504 0.756319 0.692273 0.025 Uiso 1 1 calc R U .
C42 C 0.5468(2) 0.8442(2) 0.6509(2) 0.0243(8) Uani 1 1 d . . .
H42A H 0.501540 0.876451 0.675011 0.029 Uiso 1 1 calc R U .
H42B H 0.521797 0.818801 0.601104 0.029 Uiso 1 1 calc R U .
C24 C 0.3060(3) 0.3834(3) 0.4184(3) 0.0399(11) Uani 1 1 d . . .
H24 H 0.262540 0.396053 0.378344 0.048 Uiso 1 1 calc R U .
C25 C 0.3608(3) 0.4366(3) 0.4501(3) 0.0395(10) Uani 1 1 d . . .
H25 H 0.354826 0.485853 0.432248 0.047 Uiso 1 1 calc R U .
C34 C 0.3017(3) 0.5394(2) 0.6388(3) 0.0352(9) Uani 1 1 d . . .
H34A H 0.283670 0.516266 0.585478 0.053 Uiso 1 1 calc R U .
H34B H 0.327543 0.502544 0.676247 0.053 Uiso 1 1 calc R U .
H34C H 0.251299 0.561105 0.666766 0.053 Uiso 1 1 calc R U .
C43 C 0.6236(3) 0.8904(2) 0.6224(3) 0.0331(9) Uani 1 1 d . . .
H43A H 0.647058 0.917557 0.671751 0.040 Uiso 1 1 calc R U .
H43B H 0.669809 0.858136 0.600438 0.040 Uiso 1 1 calc R U .
C50 C 0.000000 0.6457(4) 0.750000 0.0519(18) Uani 1 2 d S T P
H50A H -0.016262 0.677174 0.798559 0.062 Uiso 0.5 1 calc R U P
H50B H 0.016262 0.677174 0.701440 0.062 Uiso 0.5 1 calc R U P
C44 C 0.5969(3) 0.9439(3) 0.5538(3) 0.0495(13) Uani 1 1 d . . .
H44A H 0.647129 0.972909 0.536518 0.074 Uiso 1 1 calc R U .
H44B H 0.574468 0.916974 0.504677 0.074 Uiso 1 1 calc R U .
H44C H 0.551746 0.976319 0.575898 0.074 Uiso 1 1 calc R U .

loop_
_atom_site_aniso_label
_atom_site_aniso_U_11
_atom_site_aniso_U_22
_atom_site_aniso_U_33
_atom_site_aniso_U_23
_atom_site_aniso_U_13
_atom_site_aniso_U_12
Tc 0.0175(2) 0.0260(2) 0.0175(2) 0.000 -0.00059(15) 0.000
Se1 0.01678(18) 0.0366(2) 0.01781(18) -0.00388(14) -0.00035(13) -0.00171(14)
Se2 0.01818(18) 0.0373(2) 0.01665(18) -0.00071(14) -0.00028(13) 0.00390(15)
O1 0.0268(19) 0.029(2) 0.032(2) 0.000 -0.0018(16) 0.000
Cl1 0.0889(16) 0.106(2) 0.337(5) 0.012(3) -0.069(2) 0.0281(15)
N1 0.0153(19) 0.023(2) 0.0172(19) 0.000 -0.0010(15) 0.000
C21 0.0182(17) 0.032(2) 0.0141(15) -0.0011(14) 0.0011(13) 0.0021(14)
C11 0.0131(16) 0.036(2) 0.0184(16) -0.0028(15) -0.0019(13) -0.0016(14)
C12 0.0173(16) 0.031(2) 0.0241(17) 0.0011(15) -0.0044(14) -0.0009(15)
C22 0.0257(19) 0.036(2) 0.0180(17) -0.0015(15) 0.0050(14) -0.0035(16)
C32 0.0232(17) 0.0231(18) 0.0212(17) 0.0005(14) 0.0006(14) -0.0025(15)
C16 0.0279(19) 0.027(2) 0.0245(18) -0.0009(15) -0.0002(15) -0.0043(16)
C13 0.0201(17) 0.037(2) 0.0221(18) 0.0060(16) -0.0054(14) -0.0050(16)
C26 0.034(2) 0.030(2) 0.0253(19) -0.0009(16) 0.0014(16) 0.0030(17)
C31 0.0212(17) 0.0222(18) 0.0179(16) -0.0014(13) -0.0004(13) -0.0007(14)
C23 0.0196(19) 0.063(3) 0.0227(19) -0.0120(19) 0.0024(15) -0.0067(19)
C14 0.0214(18) 0.046(2) 0.0215(18) -0.0048(17) 0.0011(14) -0.0029(17)
C15 0.029(2) 0.032(2) 0.030(2) -0.0069(17) 0.0006(16) 0.0030(17)
C33 0.035(2) 0.025(2) 0.0235(18) -0.0032(15) 0.0007(16) -0.0066(16)
C41 0.0166(16) 0.0256(19) 0.0211(17) 0.0024(14) -0.0006(13) -0.0012(14)
C42 0.0206(17) 0.0262(19) 0.0260(18) 0.0055(15) -0.0025(14) -0.0027(15)
C24 0.028(2) 0.072(3) 0.0206(19) 0.000(2) -0.0011(16) 0.017(2)
C25 0.046(3) 0.044(3) 0.029(2) 0.0050(19) 0.0018(19) 0.017(2)
C34 0.034(2) 0.038(2) 0.034(2) -0.0037(18) 0.0019(17) -0.0124(18)
C43 0.028(2) 0.037(2) 0.035(2) 0.0144(18) -0.0070(17) -0.0102(17)
C50 0.047(4) 0.049(4) 0.060(5) 0.000 -0.002(3) 0.000
C44 0.041(3) 0.055(3) 0.052(3) 0.032(2) -0.014(2) -0.020(2)

loop_
_atom_type_symbol
_atom_type_description
_atom_type_scat_dispersion_real
_atom_type_scat_dispersion_imag
_atom_type_scat_source
C C 0.0033 0.0016 'International Tables Vol C Tables 4.2.6.8 and 6.1.1.4'
H H 0.0000 0.0000 'International Tables Vol C Tables 4.2.6.8 and 6.1.1.4'
O O 0.0106 0.0060 'International Tables Vol C Tables 4.2.6.8 and 6.1.1.4'
Se Se -0.0929 2.2259 'International Tables Vol C Tables 4.2.6.8 and 6.1.1.4'
Tc Tc -1.4390 0.7593 'International Tables Vol C Tables 4.2.6.8 and 6.1.1.4'
N N 0.0061 0.0033 'International Tables Vol C Tables 4.2.6.8 and 6.1.1.4'
Cl Cl 0.1484 0.1585 'International Tables Vol C Tables 4.2.6.8 and 6.1.1.4'

loop_
_geom_angle_atom_site_label_1
_geom_angle_atom_site_label_2
_geom_angle_atom_site_label_3
_geom_angle
_geom_angle_site_symmetry_1
_geom_angle_site_symmetry_3
O1 Tc Se1 109.438(13) . 2_656
O1 Tc Se1 109.438(13) . .
Se1 Tc Se1 141.12(3) 2_656 .
O1 Tc Se2 109.318(13) . 2_656
Se1 Tc Se2 83.657(13) 2_656 2_656
Se1 Tc Se2 83.701(13) . 2_656
O1 Tc Se2 109.319(13) . .
Se1 Tc Se2 83.703(13) 2_656 .
Se1 Tc Se2 83.657(13) . .
Se2 Tc Se2 141.36(3) 2_656 .
C11 Se1 Tc 108.21(10) . .
C21 Se2 Tc 107.33(10) . .
C31 N1 C31 110.3(4) . 2_656
C31 N1 C41 108.59(19) . .
C31 N1 C41 109.56(19) 2_656 .
C31 N1 C41 109.56(19) . 2_656
C31 N1 C41 108.59(19) 2_656 2_656
C41 N1 C41 110.2(4) . 2_656
C22 C21 C26 118.8(3) . .
C22 C21 Se2 123.1(3) . .
C26 C21 Se2 117.8(3) . .
C12 C11 C16 119.1(3) . .
C12 C11 Se1 122.0(3) . .
C16 C11 Se1 118.6(3) . .
C11 C12 C13 119.9(4) . .
C11 C12 H12 120.0 . .
C13 C12 H12 120.0 . .
C21 C22 C23 120.0(4) . .
C21 C22 H22 120.0 . .
C23 C22 H22 120.0 . .
C31 C32 C33 109.4(3) . .
C31 C32 H32A 109.8 . .
C33 C32 H32A 109.8 . .
C31 C32 H32B 109.8 . .
C33 C32 H32B 109.8 . .
H32A C32 H32B 108.2 . .
C15 C16 C11 120.7(4) . .
C15 C16 H16 119.7 . .
C11 C16 H16 119.7 . .
C14 C13 C12 120.6(4) . .
C14 C13 H13 119.7 . .
C12 C13 H13 119.7 . .
C25 C26 C21 121.2(4) . .
C25 C26 H26 119.4 . .
C21 C26 H26 119.4 . .
C32 C31 N1 115.8(3) . .
C32 C31 H31A 108.3 . .
N1 C31 H31A 108.3 . .
C32 C31 H31B 108.3 . .
N1 C31 H31B 108.3 . .
H31A C31 H31B 107.4 . .
C24 C23 C22 120.4(4) . .
C24 C23 H23 119.8 . .
C22 C23 H23 119.8 . .
C13 C14 C15 119.7(4) . .
C13 C14 H14 120.1 . .
C15 C14 H14 120.1 . .
C16 C15 C14 119.9(4) . .
C16 C15 H15 120.1 . .
C14 C15 H15 120.1 . .
C34 C33 C32 112.4(3) . .
C34 C33 H33A 109.1 . .
C32 C33 H33A 109.1 . .
C34 C33 H33B 109.1 . .
C32 C33 H33B 109.1 . .
H33A C33 H33B 107.9 . .
C42 C41 N1 114.6(3) . .
C42 C41 H41A 108.6 . .
N1 C41 H41A 108.6 . .
C42 C41 H41B 108.6 . .
N1 C41 H41B 108.6 . .
H41A C41 H41B 107.6 . .
C41 C42 C43 111.3(3) . .
C41 C42 H42A 109.4 . .
C43 C42 H42A 109.4 . .
C41 C42 H42B 109.4 . .
C43 C42 H42B 109.4 . .
H42A C42 H42B 108.0 . .
C23 C24 C25 120.1(4) . .
C23 C24 H24 120.0 . .
C25 C24 H24 120.0 . .
C24 C25 C26 119.4(4) . .
C24 C25 H25 120.3 . .
C26 C25 H25 120.3 . .
C33 C34 H34A 109.5 . .
C33 C34 H34B 109.5 . .
H34A C34 H34B 109.5 . .
C33 C34 H34C 109.5 . .
H34A C34 H34C 109.5 . .
H34B C34 H34C 109.5 . .
C44 C43 C42 110.9(3) . .
C44 C43 H43A 109.5 . .
C42 C43 H43A 109.5 . .
C44 C43 H43B 109.5 . .
C42 C43 H43B 109.5 . .
H43A C43 H43B 108.1 . .
Cl1 C50 Cl1 106.2(5) 2_556 .
Cl1 C50 H50A 110.5 2_556 .
Cl1 C50 H50A 110.5 . .
Cl1 C50 H50B 110.5 2_556 .
Cl1 C50 H50B 110.5 . .
H50A C50 H50B 108.7 . .
C43 C44 H44A 109.5 . .
C43 C44 H44B 109.5 . .
H44A C44 H44B 109.5 . .
C43 C44 H44C 109.5 . .
H44A C44 H44C 109.5 . .
H44B C44 H44C 109.5 . .

loop_
_geom_bond_atom_site_label_1
_geom_bond_atom_site_label_2
_geom_bond_distance
_geom_bond_site_symmetry_2
Tc O1 1.655(4) .
Tc Se1 2.4727(4) 2_656
Tc Se1 2.4728(4) .
Tc Se2 2.4765(4) 2_656
Tc Se2 2.4766(4) .
Se1 C11 1.934(3) .
Se2 C21 1.929(3) .
Cl1 C50 1.734(5) .
N1 C31 1.520(4) .
N1 C31 1.520(4) 2_656
N1 C41 1.523(4) .
N1 C41 1.523(4) 2_656
C21 C22 1.388(5) .
C21 C26 1.388(6) .
C11 C12 1.390(5) .
C11 C16 1.391(5) .
C12 C13 1.394(5) .
C12 H12 0.9500 .
C22 C23 1.394(6) .
C22 H22 0.9500 .
C32 C31 1.518(5) .
C32 C33 1.532(5) .
C32 H32A 0.9900 .
C32 H32B 0.9900 .
C16 C15 1.386(5) .
C16 H16 0.9500 .
C13 C14 1.376(6) .
C13 H13 0.9500 .
C26 C25 1.386(6) .
C26 H26 0.9500 .
C31 H31A 0.9900 .
C31 H31B 0.9900 .
C23 C24 1.377(7) .
C23 H23 0.9500 .
C14 C15 1.389(6) .
C14 H14 0.9500 .
C15 H15 0.9500 .
C33 C34 1.519(5) .
C33 H33A 0.9900 .
C33 H33B 0.9900 .
C41 C42 1.519(5) .
C41 H41A 0.9900 .
C41 H41B 0.9900 .
C42 C43 1.525(5) .
C42 H42A 0.9900 .
C42 H42B 0.9900 .
C24 C25 1.383(7) .
C24 H24 0.9500 .
C25 H25 0.9500 .
C34 H34A 0.9800 .
C34 H34B 0.9800 .
C34 H34C 0.9800 .
C43 C44 1.515(6) .
C43 H43A 0.9900 .
C43 H43B 0.9900 .
C50 H50A 0.9900 .
C50 H50B 0.9900 .
C44 H44A 0.9800 .
C44 H44B 0.9800 .
C44 H44C 0.9800 .
